data_7238111
loop_
_publ_author_name
'Scudder, Marcia L.'
'Craig, Donald C.'
'Goodwin, Harold A.'

_publ_section_title
;
 Hydrogen bonding influences on the properties of heavily hydrated
 chloride salts of iron(ii) and ruthenium(ii) complexes of
 2,6-bis(pyrazol-3-yl)pyridine, 2,6-bis(1,2,4-triazol-3-yl)pyridine and
 2,2&#x2032;&#x2236;6&#x2032;,2&#x2033;-terpyridine
;
_journal_issue 107
_journal_name_full CrystEngComm
_journal_page_first 642
_journal_paper_doi 10.1039/b511825e
_journal_volume 7
_journal_year 2005
_chemical_formula_moiety 'C22 H18 N10 Ru 2+,2(Cl 1-),6.5(H2 O)'
_chemical_formula_sum 'C22 H31 Cl2 N10 O6.5 Ru'
_chemical_formula_weight 711.5
_space_group_IT_number 32
_space_group_name_Hall 'P 2 -2ab'
_space_group_name_H-M_alt 'P b a 2'
_symmetry_cell_setting orthorhombic
_symmetry_space_group_name_H-M 'P b a 2'
_atom_type_scat_source 'International Tables for X-ray Crystallography, Vol. IV'
_audit_creation_method 'RAELSPUB and manual entry'
_cell_angle_alpha 90
_cell_angle_beta 90
_cell_angle_gamma 90
_cell_formula_units_Z 4
_cell_length_a 16.299(4)
_cell_length_b 23.473(5)
_cell_length_c 8.339(2)
_cell_measurement_reflns_used 10
_cell_measurement_temperature 294
_cell_measurement_theta_max 11
_cell_measurement_theta_min 10
_cell_volume 3190.4(13)
_computing_cell_refinement 'CAD4 Version 5.0, 1989'
_computing_data_collection 'CAD4 Version 5.0, 1989'
_computing_data_reduction 'Local program'
_computing_molecular_graphics 'ORTEP-II, (Johnson, 1976)'
_computing_publication_material 'Local programs'
_computing_structure_refinement 'RAELS, (Rae, 1989)'
_computing_structure_solution 'SIR92 (Altomare et al, 1994)'
_diffrn_measurement_device_type 'Nonius CAD-4'
_diffrn_measurement_method \w--2\q
_diffrn_radiation_type 'Mo K\a'
_diffrn_radiation_wavelength 0.71073
_diffrn_reflns_limit_h_max 19
_diffrn_reflns_limit_h_min 0
_diffrn_reflns_limit_k_max 28
_diffrn_reflns_limit_k_min 0
_diffrn_reflns_limit_l_max 9
_diffrn_reflns_limit_l_min 0
_diffrn_reflns_number 3010
_diffrn_reflns_theta_max 25
_diffrn_standards_decay_% 0
_diffrn_standards_interval_time 30min
_diffrn_standards_number 1
_exptl_absorpt_coefficient_mu 0.704
_exptl_absorpt_correction_T_max 0.94
_exptl_absorpt_correction_T_min 0.86
_exptl_absorpt_correction_type analytical
_exptl_absorpt_process_details '(DeMeulenaer & Tompa, 1965)'
_exptl_crystal_colour brown
_exptl_crystal_density_diffrn 1.48
_exptl_crystal_density_method 'not measured'
_exptl_crystal_description plate
_exptl_crystal_F_000 1452.0
_exptl_crystal_size_max 0.30
_exptl_crystal_size_mid 0.22
_exptl_crystal_size_min 0.08
_refine_diff_density_max 0.93
_refine_diff_density_min -1.16
_refine_ls_abs_structure_Flack 0.30(25)
_refine_ls_extinction_method none
_refine_ls_goodness_of_fit_ref 1.95
_refine_ls_hydrogen_treatment noref
_refine_ls_number_parameters 206
_refine_ls_number_reflns 2280
_refine_ls_R_factor_gt 0.052
_refine_ls_shift/su_max 0.006
_refine_ls_structure_factor_coef F
_refine_ls_weighting_details 'w = 1/[\s^2^(F) + 0.0004F^2^]'
_refine_ls_weighting_scheme calc
_refine_ls_wR_factor_ref 0.067
_reflns_number_gt 2280
_reflns_number_total 3010
_reflns_threshold_expression I>2\s(I)
_cod_data_source_file b511825e.txt
_cod_data_source_block DHG75_[Ru(bpp)2]Cl2.6.5H2O
_cod_original_cell_volume 3190(1)
_cod_database_code 7238111

loop_
_symmetry_equiv_pos_site_id
_symmetry_equiv_pos_as_xyz
1 x,y,z
2 -x,-y,z
3 1/2-x,1/2+y,z
4 1/2+x,1/2-y,z

loop_
_atom_site_label
_atom_site_fract_x
_atom_site_fract_y
_atom_site_fract_z
_atom_site_U_iso_or_equiv
_atom_site_adp_type
_atom_site_type_symbol
_atom_site_occupancy
Ru1 0.32603(4) 0.21415(3) 0.50000 0.0346(2) Uani Ru 1.0
N1A 0.4344(5) 0.2430(4) 0.5945(12) 0.045(2) Uani N 1.0
N2A 0.5028(6) 0.2194(5) 0.6583(12) 0.056(1) Uani N 1.0
N3A 0.3132(5) 0.2987(3) 0.4851(19) 0.049(2) Uani N 1.0
N4A 0.1482(6) 0.1890(5) 0.3543(13) 0.057(1) Uani N 1.0
N5A 0.2118(6) 0.2243(4) 0.4044(12) 0.044(1) Uani N 1.0
C1A 0.5546(8) 0.2634(8) 0.7078(21) 0.075(2) Uani C 1.0
C2A 0.5177(9) 0.3119(7) 0.6755(20) 0.080(2) Uani C 1.0
C3A 0.4434(8) 0.3001(6) 0.6027(18) 0.059(2) Uani C 1.0
C4A 0.3763(8) 0.3323(5) 0.5411(17) 0.064(2) Uani C 1.0
C5A 0.3699(10) 0.3909(5) 0.5286(27) 0.095(3) Uani C 1.0
C6A 0.3019(11) 0.4148(6) 0.4605(29) 0.110(5) Uani C 1.0
C7A 0.2369(11) 0.3781(6) 0.4077(23) 0.089(4) Uani C 1.0
C8A 0.2471(8) 0.3204(5) 0.4225(18) 0.059(2) Uani C 1.0
C9A 0.1877(7) 0.2778(6) 0.3745(16) 0.054(2) Uani C 1.0
C10A 0.1103(8) 0.2766(7) 0.3063(18) 0.071(3) Uani C 1.0
C11A 0.0874(8) 0.2230(8) 0.2943(19) 0.071(2) Uani C 1.0
N1B 0.3791(6) 0.1967(5) 0.2842(12) 0.050(1) Uani N 1.0
N2B 0.4032(6) 0.2244(6) 0.1536(14) 0.076(1) Uani N 1.0
N3B 0.3423(5) 0.1291(3) 0.5192(16) 0.050(1) Uani N 1.0
N4B 0.2496(7) 0.2220(6) 0.8504(13) 0.076(1) Uani N 1.0
N5B 0.2803(6) 0.1948(5) 0.7253(12) 0.051(1) Uani N 1.0
C1B 0.4354(10) 0.1875(10) 0.0480(16) 0.110(2) Uani C 1.0
C2B 0.4386(9) 0.1353(10) 0.1083(22) 0.109(2) Uani C 1.0
C3B 0.3977(8) 0.1411(7) 0.2638(18) 0.068(2) Uani C 1.0
C4B 0.3795(8) 0.1021(6) 0.3908(21) 0.069(2) Uani C 1.0
C5B 0.3933(11) 0.0453(7) 0.4008(29) 0.109(5) Uani C 1.0
C6B 0.3689(12) 0.0171(6) 0.5442(34) 0.128(6) Uani C 1.0
C7B 0.3312(12) 0.0433(7) 0.6618(30) 0.110(5) Uani C 1.0
C8B 0.3181(8) 0.1018(6) 0.6487(21) 0.069(2) Uani C 1.0
C9B 0.2827(8) 0.1388(7) 0.7611(18) 0.069(2) Uani C 1.0
C10B 0.2445(10) 0.1358(9) 0.9220(21) 0.109(3) Uani C 1.0
C11B 0.2267(10) 0.1885(11) 0.9662(17) 0.111(2) Uani C 1.0
Cl1 0.5000 0.0000 0.9187(9) 0.093(2) Uani Cl 1.0
Cl2 0.7140(4) 0.1485(3) 0.8746(8) 0.139(2) Uani Cl 1.0
Cl/OW 0.0681(9) 0.0329(5) 0.7002(28) 0.312(9) Uani Cl/O 1.0
OW1 0.5492(6) 0.1089(4) 0.7048(13) 0.079(3) Uani O 1.0
OW2 0.1366(9) 0.0708(5) 0.3881(23) 0.148(6) Uani O 1.0
OW3 0.3777(8) 0.3341(6) 0.0927(19) 0.148(6) Uani O 1.0
OW4 0.6462(9) 0.0524(6) 1.1005(18) 0.166(7) Uani O 1.0
OW5 0.1999(16) -0.0003(12) 0.1129(41) 0.385(9) Uani O 1.0
OW6 0.4958(13) 0.4179(10) 0.0422(51) 0.350(9) Uani O 1.0
HN2A 0.5142 0.1777 0.6682 0.060 Uani H 1.0
HN4A 0.1472 0.1465 0.3611 0.065 Uani H 1.0
HC1A 0.6098 0.2589 0.7587 0.093 Uani H 1.0
HC2A 0.5397 0.3508 0.6994 0.104 Uani H 1.0
HC5A 0.4150 0.4158 0.5695 0.118 Uani H 1.0
HC6A 0.2976 0.4570 0.4477 0.144 Uani H 1.0
HC7A 0.1853 0.3943 0.3613 0.105 Uani H 1.0
HC10A 0.0775 0.3105 0.2720 0.089 Uani H 1.0
HC11A 0.0341 0.2093 0.2487 0.090 Uani H 1.0
HN2B 0.3982 0.2664 0.1366 0.085 Uani H 1.0
HN4B 0.2445 0.2645 0.8555 0.084 Uani H 1.0
HC1B 0.4544 0.1980 -0.0621 0.148 Uani H 1.0
HC2B 0.4631 0.1004 0.0593 0.144 Uani H 1.0
HC5B 0.4197 0.0240 0.3106 0.140 Uani H 1.0
HC6B 0.3812 -0.0244 0.5557 0.173 Uani H 1.0
HC7B 0.3122 0.0218 0.7585 0.142 Uani H 1.0
HC10B 0.2340 0.1005 0.9857 0.146 Uani H 1.0
HC11B 0.2006 0.2003 1.0694 0.150 Uani H 1.0
H1OW1 0.5304 0.0747 0.7662 0.079 Uani H 1.0
H2OW1 0.6013 0.1236 0.7525 0.079 Uani H 1.0
H1OW2 0.1152 0.0513 0.4863 0.148 Uani H 1.0
H2OW2 0.1551 0.0416 0.3087 0.148 Uani H 1.0
H1OW3 0.3282 0.3406 0.0241 0.148 Uani H 1.0
H2OW3 0.4189 0.3647 0.0720 0.148 Uani H 1.0
H1OW4 0.5984 0.0344 1.0448 0.166 Uani H 1.0
H2OW4 0.6694 0.0834 1.0315 0.166 Uani H 1.0

loop_
_atom_site_aniso_label
_atom_site_aniso_U_11
_atom_site_aniso_U_22
_atom_site_aniso_U_33
_atom_site_aniso_U_12
_atom_site_aniso_U_13
_atom_site_aniso_U_23
_atom_site_aniso_type_symbol
Ru1 0.0340(4) 0.0431(4) 0.0267(4) 0.0038(4) 0.0011(7) 0.0012(9) Ru
N1A 0.039(2) 0.061(2) 0.034(3) 0.001(2) 0.003(2) 0.001(2) N
N2A 0.039(2) 0.088(3) 0.040(2) 0.005(2) -0.001(2) 0.001(2) N
N3A 0.053(2) 0.045(3) 0.048(3) 0.007(2) 0.004(2) 0.006(3) N
N4A 0.040(2) 0.087(3) 0.044(2) -0.001(2) -0.001(2) -0.002(2) N
N5A 0.038(2) 0.063(2) 0.031(3) 0.007(2) 0.003(2) 0.004(2) N
C1A 0.047(2) 0.117(4) 0.062(4) -0.011(3) -0.007(3) -0.010(4) C
C2A 0.062(3) 0.096(3) 0.081(6) -0.023(3) -0.006(3) -0.016(4) C
C3A 0.055(2) 0.064(2) 0.059(4) -0.010(2) 0.000(2) -0.005(3) C
C4A 0.069(3) 0.049(2) 0.073(4) -0.004(2) 0.002(3) -0.001(3) C
C5A 0.109(5) 0.048(2) 0.129(8) -0.007(2) -0.001(5) -0.001(3) C
C6A 0.131(7) 0.046(3) 0.152(9) 0.012(2) -0.002(7) 0.013(3) C
C7A 0.100(5) 0.057(2) 0.108(7) 0.028(2) 0.000(5) 0.019(3) C
C8A 0.063(3) 0.054(2) 0.060(4) 0.018(2) 0.003(3) 0.012(3) C
C9A 0.048(2) 0.072(2) 0.043(3) 0.020(2) 0.001(2) 0.011(2) C
C10A 0.050(2) 0.109(4) 0.053(5) 0.028(3) -0.004(3) 0.013(4) C
C11A 0.041(2) 0.122(5) 0.051(4) 0.010(2) -0.006(2) 0.002(4) C
N1B 0.035(2) 0.084(2) 0.031(2) 0.004(2) -0.003(2) -0.009(2) N
N2B 0.046(2) 0.150(4) 0.032(2) -0.006(3) 0.002(2) 0.005(3) N
N3B 0.046(3) 0.040(3) 0.063(2) 0.001(2) -0.023(2) -0.001(2) N
N4B 0.045(2) 0.151(4) 0.032(2) 0.002(3) 0.002(2) -0.008(2) N
N5B 0.036(2) 0.085(2) 0.031(2) -0.006(2) -0.004(2) 0.007(2) N
C1B 0.058(4) 0.234(8) 0.038(2) 0.012(6) 0.007(3) -0.028(3) C
C2B 0.063(4) 0.198(6) 0.065(3) 0.038(5) -0.008(3) -0.069(4) C
C3B 0.047(3) 0.099(3) 0.057(2) 0.022(3) -0.014(2) -0.039(3) C
C4B 0.060(3) 0.057(3) 0.090(4) 0.020(3) -0.033(3) -0.032(3) C
C5B 0.100(6) 0.059(3) 0.167(8) 0.034(3) -0.070(6) -0.048(3) C
C6B 0.128(9) 0.041(3) 0.215(9) 0.008(3) -0.097(8) 0.000(3) C
C7B 0.109(7) 0.055(3) 0.167(8) -0.021(3) -0.074(6) 0.044(3) C
C8B 0.065(4) 0.055(3) 0.088(3) -0.015(2) -0.035(3) 0.029(3) C
C9B 0.054(3) 0.096(3) 0.056(2) -0.023(3) -0.016(2) 0.037(3) C
C10B 0.073(5) 0.194(6) 0.060(3) -0.041(5) -0.010(3) 0.064(4) C
C11B 0.063(4) 0.235(8) 0.037(2) -0.018(6) 0.006(2) 0.022(3) C
Cl1 0.098(4) 0.086(4) 0.095(4) -0.015(3) 0.0000 0.0000 Cl
Cl2 0.128(4) 0.159(5) 0.130(5) -0.057(4) -0.032(4) 0.058(5) Cl
Cl/OW 0.257(9) 0.169(9) 0.512(9) 0.071(9) 0.071(9) 0.051(9) Cl/O
OW1 0.090(7) 0.060(6) 0.086(8) 0.001(5) -0.004(7) 0.010(6) O
OW2 0.170(9) 0.069(8) 0.205(9) 0.031(8) -0.008(9) -0.025(9) O
OW3 0.118(9) 0.179(9) 0.146(9) -0.025(9) -0.042(9) 0.070(9) O
OW4 0.194(9) 0.175(9) 0.130(9) -0.094(9) -0.096(9) 0.073(9) O
OW5 0.373(9) 0.333(9) 0.449(9) 0.261(9) 0.260(9) 0.266(9) O
OW6 0.257(9) 0.290(9) 0.502(9) -0.135(9) -0.022(9) 0.058(9) O

loop_
_atom_type_symbol
_atom_type_description
Cl/O 0.5Cl+0.5O

loop_
_geom_angle_atom_site_label_1
_geom_angle_atom_site_label_2
_geom_angle_atom_site_label_3
_geom_angle
_geom_angle_site_symmetry_1
_geom_angle_site_symmetry_2
_geom_angle_site_symmetry_3
_geom_angle_publ_flag
N1A Ru1 N3A 77.6(4) 1_555 1_555 1_555 no
N1A Ru1 N5A 154.0(4) 1_555 1_555 1_555 no
N1A Ru1 N1B 92.3(4) 1_555 1_555 1_555 no
N1A Ru1 N3B 100.5(4) 1_555 1_555 1_555 no
N1A Ru1 N5B 91.9(4) 1_555 1_555 1_555 no
N3A Ru1 N5A 76.4(4) 1_555 1_555 1_555 no
N3A Ru1 N1B 100.9(5) 1_555 1_555 1_555 no
N3A Ru1 N3B 178.2(4) 1_555 1_555 1_555 no
N3A Ru1 N5B 103.7(5) 1_555 1_555 1_555 no
N5A Ru1 N1B 93.8(4) 1_555 1_555 1_555 no
N5A Ru1 N3B 105.4(4) 1_555 1_555 1_555 no
N5A Ru1 N5B 93.0(4) 1_555 1_555 1_555 no
N1B Ru1 N3B 79.4(5) 1_555 1_555 1_555 no
N1B Ru1 N5B 155.4(4) 1_555 1_555 1_555 no
N3B Ru1 N5B 76.0(5) 1_555 1_555 1_555 no
Ru1 N1A N2A 136.5(8) 1_555 1_555 1_555 no
Ru1 N1A C3A 116.2(8) 1_555 1_555 1_555 no
N2A N1A C3A 107.2(10) 1_555 1_555 1_555 no
N1A N2A C1A 108.1(11) 1_555 1_555 1_555 no
Ru1 N3A C4A 118.0(8) 1_555 1_555 1_555 no
Ru1 N3A C8A 120.0(9) 1_555 1_555 1_555 no
C4A N3A C8A 122.1(10) 1_555 1_555 1_555 no
N5A N4A C11A 107.6(11) 1_555 1_555 1_555 no
Ru1 N5A N4A 136.7(8) 1_555 1_555 1_555 no
Ru1 N5A C9A 116.7(8) 1_555 1_555 1_555 no
N4A N5A C9A 106.6(10) 1_555 1_555 1_555 no
N2A C1A C2A 107.7(12) 1_555 1_555 1_555 no
C1A C2A C3A 108.4(14) 1_555 1_555 1_555 no
N1A C3A C2A 108.5(12) 1_555 1_555 1_555 no
N1A C3A C4A 115.1(11) 1_555 1_555 1_555 no
C2A C3A C4A 136.3(13) 1_555 1_555 1_555 no
N3A C4A C3A 113.1(10) 1_555 1_555 1_555 no
N3A C4A C5A 119.1(13) 1_555 1_555 1_555 no
C3A C4A C5A 127.8(13) 1_555 1_555 1_555 no
C4A C5A C6A 120.1(14) 1_555 1_555 1_555 no
C5A C6A C7A 118.8(12) 1_555 1_555 1_555 no
C6A C7A C8A 118.4(14) 1_555 1_555 1_555 no
N3A C8A C7A 121.5(14) 1_555 1_555 1_555 no
N3A C8A C9A 113.3(11) 1_555 1_555 1_555 no
C7A C8A C9A 125.2(13) 1_555 1_555 1_555 no
N5A C9A C8A 113.5(11) 1_555 1_555 1_555 no
N5A C9A C10A 108.9(13) 1_555 1_555 1_555 no
C8A C9A C10A 137.5(13) 1_555 1_555 1_555 no
C9A C10A C11A 108.1(13) 1_555 1_555 1_555 no
N4A C11A C10A 108.9(12) 1_555 1_555 1_555 no
Ru1 N1B N2B 138.7(10) 1_555 1_555 1_555 no
Ru1 N1B C3B 113.6(10) 1_555 1_555 1_555 no
N2B N1B C3B 107.7(12) 1_555 1_555 1_555 no
N1B N2B C1B 109.8(14) 1_555 1_555 1_555 no
Ru1 N3B C4B 116.7(10) 1_555 1_555 1_555 no
Ru1 N3B C8B 120.5(10) 1_555 1_555 1_555 no
C4B N3B C8B 122.8(11) 1_555 1_555 1_555 no
N5B N4B C11B 113.6(15) 1_555 1_555 1_555 no
Ru1 N5B N4B 138.1(10) 1_555 1_555 1_555 no
Ru1 N5B C9B 113.8(10) 1_555 1_555 1_555 no
N4B N5B C9B 108.0(12) 1_555 1_555 1_555 no
N2B C1B C2B 111.2(14) 1_555 1_555 1_555 no
C1B C2B C3B 103.5(14) 1_555 1_555 1_555 no
N1B C3B C2B 107.6(16) 1_555 1_555 1_555 no
N1B C3B C4B 118.6(12) 1_555 1_555 1_555 no
C2B C3B C4B 133.7(16) 1_555 1_555 1_555 no
N3B C4B C3B 111.8(11) 1_555 1_555 1_555 no
N3B C4B C5B 118.4(17) 1_555 1_555 1_555 no
C3B C4B C5B 129.8(17) 1_555 1_555 1_555 no
C4B C5B C6B 117.6(19) 1_555 1_555 1_555 no
C5B C6B C7B 122.8(15) 1_555 1_555 1_555 no
C6B C7B C8B 118.4(21) 1_555 1_555 1_555 no
N3B C8B C7B 119.9(18) 1_555 1_555 1_555 no
N3B C8B C9B 111.6(12) 1_555 1_555 1_555 no
C7B C8B C9B 128.4(18) 1_555 1_555 1_555 no
N5B C9B C8B 117.9(13) 1_555 1_555 1_555 no
N5B C9B C10B 103.5(16) 1_555 1_555 1_555 no
C8B C9B C10B 138.5(17) 1_555 1_555 1_555 no
C9B C10B C11B 107.5(15) 1_555 1_555 1_555 no
N4B C11B C10B 107.3(14) 1_555 1_555 1_555 no

loop_
_geom_bond_atom_site_label_1
_geom_bond_atom_site_label_2
_geom_bond_distance
_geom_bond_site_symmetry_1
_geom_bond_site_symmetry_2
_geom_bond_publ_flag
Ru1 N1A 2.048(9) 1_555 1_555 no
Ru1 N3A 1.999(7) 1_555 1_555 no
Ru1 N5A 2.040(9) 1_555 1_555 no
Ru1 N1B 2.039(10) 1_555 1_555 no
Ru1 N3B 2.020(8) 1_555 1_555 no
Ru1 N5B 2.072(10) 1_555 1_555 no
N1A N2A 1.354(12) 1_555 1_555 no
N1A C3A 1.349(14) 1_555 1_555 no
N2A C1A 1.397(16) 1_555 1_555 no
N3A C4A 1.377(15) 1_555 1_555 no
N3A C8A 1.301(14) 1_555 1_555 no
N4A N5A 1.391(13) 1_555 1_555 no
N4A C11A 1.367(16) 1_555 1_555 no
N5A C9A 1.340(14) 1_555 1_555 no
C1A C2A 1.315(21) 1_555 1_555 no
C2A C3A 1.383(18) 1_555 1_555 no
C3A C4A 1.426(17) 1_555 1_555 no
C4A C5A 1.384(16) 1_555 1_555 no
C5A C6A 1.365(22) 1_555 1_555 no
C6A C7A 1.434(22) 1_555 1_555 no
C7A C8A 1.371(17) 1_555 1_555 no
C8A C9A 1.447(18) 1_555 1_555 no
C9A C10A 1.384(17) 1_555 1_555 no
C10A C11A 1.318(20) 1_555 1_555 no
N1B N2B 1.328(15) 1_555 1_555 no
N1B C3B 1.350(16) 1_555 1_555 no
N2B C1B 1.341(20) 1_555 1_555 no
N3B C4B 1.384(18) 1_555 1_555 no
N3B C8B 1.317(18) 1_555 1_555 no
N4B N5B 1.322(15) 1_555 1_555 no
N4B C11B 1.300(21) 1_555 1_555 no
N5B C9B 1.348(17) 1_555 1_555 no
C1B C2B 1.325(27) 1_555 1_555 no
C2B C3B 1.464(22) 1_555 1_555 no
C3B C4B 1.431(21) 1_555 1_555 no
C4B C5B 1.355(18) 1_555 1_555 no
C5B C6B 1.424(30) 1_555 1_555 no
C6B C7B 1.310(32) 1_555 1_555 no
C7B C8B 1.393(19) 1_555 1_555 no
C8B C9B 1.403(21) 1_555 1_555 no
C9B C10B 1.481(22) 1_555 1_555 no
C10B C11B 1.321(25) 1_555 1_555 no
